data_1100469
loop_
_publ_author_name
'Boche, G.'
'Willeke, C.'
'Marsch, M.'
'Harms, K.'

_publ_section_title
;
 Crystal structure of 1,3-dibenzyl-1,2,3-triazolium iodide,
 (C~6~H~5~CH~2~)~2~(C~2~H~2~N~3~)^+^I^-^
;
_journal_coden_ASTM ZEKRDZ
_journal_issue 8
_journal_name_full 'Zeitschrift f\"ur Kristallographie'
_journal_page_first 583
_journal_page_last 584
_journal_paper_doi 10.1524/zkri.1996.211.8.583
_journal_volume 211
_journal_year 1996
_chemical_formula_sum 'C16 H16 I N3'
_space_group_IT_number 14
_symmetry_cell_setting monoclinic
_symmetry_space_group_name_Hall '-P 2ybc'
_symmetry_space_group_name_H-M 'P 1 21/c 1'
_cell_angle_alpha 90
_cell_angle_beta 92.51(1)
_cell_angle_gamma 90
_cell_formula_units_Z 8
_cell_length_a 9.8760(5)
_cell_length_b 11.023(1)
_cell_length_c 29.415(2)
_cod_original_sg_symbol_H-M 'P 21/c'
_cod_original_formula_sum 'C16 H16 I1 N3'
_cod_database_code 1100469

loop_
_symmetry_equiv_pos_site_id
_symmetry_equiv_pos_as_xyz
1 x,y,z
2 -x,1/2+y,1/2-z
3 -x,-y,-z
4 x,-1/2-y,-1/2+z

loop_
_atom_site_label
_atom_site_type_symbol
_atom_site_fract_x
_atom_site_fract_y
_atom_site_fract_z
I1 I 0.10585(2) 0.36865(2) 0.29152(1)
I2 I 0.44405(2) 0.64779(2) 0.39967(1)
N1 N 0.0036(2) 0.0863(2) 0.12326(8)
N2 N 0.1314(2) 0.0783(2) 0.13794(8)
N3 N 0.1391(2) 0.1489(2) 0.17384(7)
N4 N -0.4477(3) 0.2719(2) 0.34985(9)
N5 N -0.4045(3) 0.1772(3) 0.32824(9)
N6 N -0.2741(3) 0.1988(2) 0.32467(8)
C1 C -0.0688(3) 0.1599(3) 0.14904(10)
C2 C 0.0191(3) 0.2011(3) 0.18177(10)
C3 C -0.0498(4) 0.0186(4) 0.08292(13)
H1 H -0.0840(4) 0.0765(4) 0.06035(13)
H2 H -0.1257(4) -0.0306(4) 0.09179(13)
C4 C 0.0505(3) -0.0614(3) 0.06152(10)
C5 C 0.0306(4) -0.1848(4) 0.06050(12)
H3 H -0.0440(4) -0.2183(4) 0.07409(12)
C6 C 0.1218(5) -0.2598(4) 0.03918(15)
H4 H 0.1071(5) -0.3431(4) 0.03791(15)
C7 C 0.2327(5) -0.2109(5) 0.02019(14)
H5 H 0.2948(5) -0.2613(5) 0.00664(14)
C8 C 0.2530(4) -0.0900(5) 0.02089(12)
H6 H 0.3282(4) -0.0572(5) 0.00745(12)
C9 C 0.1633(4) -0.0154(4) 0.04131(11)
H7 H 0.1784(4) 0.0679(4) 0.04161(11)
C10 C 0.2703(3) 0.1689(3) 0.19827(9)
H8 H 0.2642(3) 0.2412(3) 0.21686(9)
H9 H 0.3388(3) 0.1833(3) 0.17624(9)
C11 C 0.3147(3) 0.0643(2) 0.22824(8)
C12 C 0.2314(3) 0.0161(3) 0.25999(10)
H10 H 0.1443(3) 0.0468(3) 0.26256(10)
C13 C 0.2761(3) -0.0776(3) 0.28805(11)
H11 H 0.2194(3) -0.1090(3) 0.30952(11)
C14 C 0.4044(4) -0.1245(3) 0.28436(12)
H12 H 0.4338(4) -0.1884(3) 0.30296(12)
C15 C 0.4887(3) -0.0765(3) 0.25301(11)
H13 H 0.5756(3) -0.1076(3) 0.25051(11)
C16 C 0.4445(3) 0.0179(3) 0.22525(10)
H14 H 0.5024(3) 0.0506(3) 0.20436(10)
C17 C -0.3493(3) 0.3527(3) 0.36021(11)
C18 C -0.2357(3) 0.3046(3) 0.34358(10)
C19 C -0.5912(3) 0.2777(4) 0.36132(13)
H15 H -0.6471(3) 0.2421(4) 0.33686(13)
H16 H -0.6181(3) 0.3617(4) 0.36461(13)
C20 C -0.6129(3) 0.2108(3) 0.40473(12)
C21 C -0.6247(4) 0.2724(4) 0.4445(2)
H17 H -0.6211(4) 0.3567(4) 0.4446(2)
C22 C -0.6420(5) 0.2111(5) 0.4846(2)
H18 H -0.6513(5) 0.2540(5) 0.5115(2)
C23 C -0.6456(4) 0.0872(5) 0.4849(2)
H19 H -0.6564(4) 0.0458(5) 0.5121(2)
C24 C -0.6333(4) 0.0236(4) 0.44493(15)
H20 H -0.6359(4) -0.0607(4) 0.44500(15)
C25 C -0.6170(4) 0.0854(4) 0.40503(13)
H21 H -0.6087(4) 0.0426(4) 0.37804(13)
C26 C -0.1860(4) 0.1032(3) 0.30729(12)
H22 H -0.1063(4) 0.1393(3) 0.29472(12)
H23 H -0.2342(4) 0.0581(3) 0.28332(12)
C27 C -0.1445(3) 0.0192(3) 0.34582(12)
C28 C -0.0164(4) 0.0236(4) 0.3655(2)
H24 H 0.0482(4) 0.0752(4) 0.3540(2)
C29 C 0.0161(5) -0.0488(5) 0.4026(2)
H25 H 0.1031(5) -0.0456(5) 0.4160(2)
C30 C -0.0780(5) -0.1258(4) 0.4201(2)
H26 H -0.0551(5) -0.1737(4) 0.4452(2)
C31 C -0.2053(4) -0.1313(3) 0.40024(13)
H27 H -0.2695(4) -0.1833(3) 0.41175(13)
C32 C -0.2377(4) -0.0603(3) 0.36353(12)
H28 H -0.3244(4) -0.0651(3) 0.34997(12)
H29 H -0.1591(39) 0.1721(33) 0.1416(12)
H30 H 0.0160(27) 0.2486(25) 0.2067(9)
H31 H -0.3648(31) 0.4211(29) 0.3746(10)
H32 H -0.1526(33) 0.3318(28) 0.343(1)

loop_
_atom_type_symbol
_atom_type_radius_bond
C 0.68
H 0.23
I 1.40
N 0.68
